data_4102186
loop_
_publ_author_name
'Connor L. Martin'
'Larry E. Overman'
'Jason M. Rohde'

_publ_section_title
;
 Total Synthesis of (\+-)- and (-)-Actinophyllic Acid
;
_journal_name_full 'Journal of the American Chemical Society'
_journal_page_first 4894
_journal_page_last 4906
_journal_paper_doi 10.1021/ja100178u
_journal_volume 132
_journal_year 2010
_chemical_absolute_configuration syn
_chemical_formula_sum 'C20 H26 N2 O6'
_chemical_formula_weight 390.43
_chemical_name_systematic
; 
 ? 
;
_space_group_IT_number 19
_symmetry_cell_setting orthorhombic
_symmetry_space_group_name_Hall 'P 2ac 2ab'
_symmetry_space_group_name_H-M 'P 21 21 21'
_atom_sites_solution_hydrogens mixed
_atom_sites_solution_primary direct
_atom_sites_solution_secondary difmap
_audit_creation_method SHELXTL
_cell_angle_alpha 90.00
_cell_angle_beta 90.00
_cell_angle_gamma 90.00
_cell_formula_units_Z 8
_cell_length_a 13.3502(7)
_cell_length_b 15.9899(8)
_cell_length_c 17.0757(8)
_cell_measurement_reflns_used 9846
_cell_measurement_temperature 148(2)
_cell_measurement_theta_max 28.12
_cell_measurement_theta_min 2.32
_cell_volume 3645.1(3)
_computing_cell_refinement 'Bruker SAINT'
_computing_data_collection 'Bruker APEX2'
_computing_data_reduction 'Bruker SAINT'
_computing_molecular_graphics 'Bruker SHELXTL'
_computing_publication_material 'Bruker SHELXTL'
_computing_structure_refinement 'SHELXL-97 (Sheldrick, 2008)'
_computing_structure_solution 'SHELXS-97 (Sheldrick, 2008)'
_diffrn_ambient_temperature 148(2)
_diffrn_measured_fraction_theta_full 0.999
_diffrn_measured_fraction_theta_max 0.999
_diffrn_measurement_device_type 'Bruker APEX-II CCD'
_diffrn_measurement_method '\f and \w scans'
_diffrn_radiation_monochromator graphite
_diffrn_radiation_source 'fine-focus sealed tube'
_diffrn_radiation_type MoK\a
_diffrn_radiation_wavelength 0.71073
_diffrn_reflns_av_R_equivalents 0.0306
_diffrn_reflns_av_sigmaI/netI 0.0245
_diffrn_reflns_limit_h_max 17
_diffrn_reflns_limit_h_min -17
_diffrn_reflns_limit_k_max 20
_diffrn_reflns_limit_k_min -20
_diffrn_reflns_limit_l_max 22
_diffrn_reflns_limit_l_min -22
_diffrn_reflns_number 42049
_diffrn_reflns_theta_full 27.48
_diffrn_reflns_theta_max 27.48
_diffrn_reflns_theta_min 1.74
_exptl_absorpt_coefficient_mu 0.105
_exptl_absorpt_correction_T_max 0.9807
_exptl_absorpt_correction_T_min 0.9664
_exptl_absorpt_correction_type multi-scan
_exptl_absorpt_process_details 'Bruker SADABS'
_exptl_crystal_colour colorless
_exptl_crystal_density_diffrn 1.423
_exptl_crystal_density_meas ?
_exptl_crystal_density_method 'not measured'
_exptl_crystal_description polyhedron
_exptl_crystal_F_000 1664
_exptl_crystal_size_max 0.33
_exptl_crystal_size_mid 0.19
_exptl_crystal_size_min 0.19
_refine_diff_density_max 1.026
_refine_diff_density_min -0.729
_refine_diff_density_rms 0.067
_refine_ls_extinction_method none
_refine_ls_goodness_of_fit_ref 1.024
_refine_ls_hydrogen_treatment mixed
_refine_ls_matrix_type full
_refine_ls_number_parameters 502
_refine_ls_number_reflns 8300
_refine_ls_number_restraints 2
_refine_ls_restrained_S_all 1.023
_refine_ls_R_factor_all 0.0566
_refine_ls_R_factor_gt 0.0521
_refine_ls_shift/su_max 0.001
_refine_ls_shift/su_mean 0.000
_refine_ls_structure_factor_coef Fsqd
_refine_ls_weighting_details 'calc w=1/[\s^2^(Fo^2^)+(0.0763P)^2^+3.4956P] where P=(Fo^2^+2Fc^2^)/3'
_refine_ls_weighting_scheme calc
_refine_ls_wR_factor_gt 0.1327
_refine_ls_wR_factor_ref 0.1368
_reflns_number_gt 7705
_reflns_number_total 8300
_reflns_threshold_expression >2sigma(I)
_cod_data_source_file ja100178u_si_002.cif
_cod_data_source_block leo229
_cod_depositor_comments
;
The following automatic conversions were performed:

'_exptl_crystal_density_meas' value 'none' was changed to '?' - the
value is perceived as not measured.

Automatic conversion script
Id: cif_fix_values 3008 2015-01-20 13:52:24Z robertas 

The following automatic conversions were performed:

'_atom_sites_solution_hydrogens' value 'diffmap & geom' was changed
to 'mixed'.

Automatic conversion script
Id: cif_fix_values 6452 2018-10-05 10:23:21Z andrius 
;
_cod_database_code 4102186

loop_
_symmetry_equiv_pos_as_xyz
'x, y, z'
'-x+1/2, -y, z+1/2'
'-x, y+1/2, -z+1/2'
'x+1/2, -y+1/2, -z'

loop_
_atom_site_label
_atom_site_type_symbol
_atom_site_fract_x
_atom_site_fract_y
_atom_site_fract_z
_atom_site_U_iso_or_equiv
_atom_site_adp_type
_atom_site_occupancy
_atom_site_symmetry_multiplicity
_atom_site_calc_flag
_atom_site_refinement_flags
N1 N 1.57683(15) -0.06707(12) 0.43559(11) 0.0136(4) Uani 1 1 d .
H1 H 1.600(2) -0.015(2) 0.4455(18) 0.022(8) Uiso 1 1 d .
C2 C 1.51767(17) -0.11338(14) 0.48537(13) 0.0127(4) Uani 1 1 d .
C3 C 1.28917(18) -0.15922(15) 0.48761(14) 0.0176(5) Uani 1 1 d .
H3A H 1.2170 -0.1561 0.4747 0.021 Uiso 1 1 calc R
H3B H 1.3240 -0.1174 0.4547 0.021 Uiso 1 1 calc R
N4 N 1.32618(15) -0.24385(13) 0.46507(11) 0.0159(4) Uani 1 1 d .
H4 H 1.318(3) -0.249(2) 0.406(2) 0.032(9) Uiso 1 1 d .
C5 C 1.27540(19) -0.31536(16) 0.50577(14) 0.0196(5) Uani 1 1 d .
H5A H 1.2744 -0.3654 0.4716 0.024 Uiso 1 1 calc R
H5B H 1.2056 -0.3004 0.5193 0.024 Uiso 1 1 calc R
C6 C 1.3360(2) -0.33267(16) 0.57996(14) 0.0215(5) Uani 1 1 d .
H6A H 1.3463 -0.3935 0.5869 0.026 Uiso 1 1 calc R
H6B H 1.3007 -0.3106 0.6266 0.026 Uiso 1 1 calc R
C7 C 1.50072(17) -0.19060(14) 0.45289(13) 0.0139(4) Uani 1 1 d .
C8 C 1.55223(17) -0.19305(14) 0.37919(13) 0.0136(4) Uani 1 1 d .
C9 C 1.56705(17) -0.25516(14) 0.32233(13) 0.0154(4) Uani 1 1 d .
H9A H 1.5362 -0.3084 0.3274 0.018 Uiso 1 1 calc R
C10 C 1.62726(18) -0.23735(16) 0.25890(14) 0.0182(5) Uani 1 1 d .
H10A H 1.6383 -0.2792 0.2204 0.022 Uiso 1 1 calc R
C11 C 1.67255(18) -0.15902(16) 0.24989(14) 0.0183(5) Uani 1 1 d .
H11A H 1.7130 -0.1486 0.2052 0.022 Uiso 1 1 calc R
C12 C 1.65940(17) -0.09634(15) 0.30516(14) 0.0162(5) Uani 1 1 d .
H12A H 1.6902 -0.0432 0.2991 0.019 Uiso 1 1 calc R
C13 C 1.59939(17) -0.11415(14) 0.36982(13) 0.0140(4) Uani 1 1 d .
C14 C 1.30220(18) -0.13404(15) 0.57267(14) 0.0170(5) Uani 1 1 d .
H14A H 1.2616 -0.1729 0.6048 0.020 Uiso 1 1 calc R
H14B H 1.2727 -0.0777 0.5790 0.020 Uiso 1 1 calc R
C15 C 1.40751(18) -0.13169(14) 0.60794(13) 0.0147(4) Uani 1 1 d .
H15A H 1.3989 -0.1033 0.6597 0.018 Uiso 1 1 calc R
C16 C 1.49445(17) -0.08347(14) 0.56737(13) 0.0136(4) Uani 1 1 d .
C17 C 1.57961(18) -0.11481(14) 0.62093(13) 0.0153(4) Uani 1 1 d .
H17A H 1.6460 -0.1034 0.5973 0.018 Uiso 1 1 calc R
H17B H 1.5763 -0.0878 0.6730 0.018 Uiso 1 1 calc R
O18 O 1.56196(13) -0.20249(10) 0.62682(10) 0.0177(3) Uani 1 1 d .
C19 C 1.43760(18) -0.28764(14) 0.56884(13) 0.0147(4) Uani 1 1 d .
H19A H 1.4922 -0.3299 0.5752 0.018 Uiso 1 1 calc R
O20 O 1.42515(14) -0.23938(11) 0.70315(9) 0.0201(4) Uani 1 1 d .
H20 H 1.4381 -0.2901 0.7108 0.030 Uiso 1 1 calc R
C20 C 1.45618(18) -0.21656(14) 0.62771(13) 0.0154(4) Uani 1 1 d .
C21 C 1.43622(17) -0.25936(14) 0.48224(12) 0.0138(4) Uani 1 1 d .
H21A H 1.4550 -0.3098 0.4510 0.017 Uiso 1 1 calc R
C22 C 1.47865(18) 0.01159(14) 0.57035(13) 0.0149(4) Uani 1 1 d .
O23 O 1.53648(15) 0.05408(11) 0.61269(11) 0.0229(4) Uani 1 1 d .
O24 O 1.40772(14) 0.04030(11) 0.53041(11) 0.0219(4) Uani 1 1 d .
N1B N 1.09742(15) 0.17275(12) 0.68877(12) 0.0160(4) Uani 1 1 d .
H1B H 1.068(2) 0.1832(18) 0.7341(18) 0.015(7) Uiso 1 1 d .
C2B C 1.16756(17) 0.22474(14) 0.65515(13) 0.0137(4) Uani 1 1 d .
C3B C 1.39891(18) 0.22730(15) 0.64160(14) 0.0177(5) Uani 1 1 d .
H3BA H 1.4689 0.2121 0.6544 0.021 Uiso 1 1 calc R
H3BB H 1.3546 0.1923 0.6745 0.021 Uiso 1 1 calc R
N4B N 1.37993(15) 0.20647(12) 0.55759(12) 0.0153(4) Uani 1 1 d .
H4B H 1.389(3) 0.152(2) 0.552(2) 0.031(9) Uiso 1 1 d .
C5B C 1.44534(19) 0.25341(16) 0.50129(16) 0.0215(5) Uani 1 1 d .
H5BA H 1.4642 0.2174 0.4565 0.026 Uiso 1 1 calc R
H5BB H 1.5072 0.2728 0.5276 0.026 Uiso 1 1 calc R
C6B C 1.38279(19) 0.32809(16) 0.47333(14) 0.0187(5) Uani 1 1 d .
H6BA H 1.3820 0.3304 0.4154 0.022 Uiso 1 1 calc R
H6BB H 1.4116 0.3810 0.4934 0.022 Uiso 1 1 calc R
C7B C 1.19671(18) 0.19130(14) 0.58504(13) 0.0152(4) Uani 1 1 d .
C8B C 1.14198(18) 0.11388(14) 0.57509(13) 0.0147(4) Uani 1 1 d .
C9B C 1.13612(19) 0.05417(16) 0.51471(15) 0.0200(5) Uani 1 1 d .
H9BA H 1.1768 0.0588 0.4693 0.024 Uiso 1 1 calc R
C10B C 1.0695(2) -0.01142(16) 0.52324(16) 0.0229(5) Uani 1 1 d .
H10B H 1.0641 -0.0519 0.4827 0.027 Uiso 1 1 calc R
C11B C 1.00950(19) -0.01968(15) 0.59068(16) 0.0218(5) Uani 1 1 d .
H11B H 0.9644 -0.0654 0.5949 0.026 Uiso 1 1 calc R
C12B C 1.01554(18) 0.03785(15) 0.65069(15) 0.0185(5) Uani 1 1 d .
H12B H 0.9763 0.0319 0.6968 0.022 Uiso 1 1 calc R
C13B C 1.08110(18) 0.10495(14) 0.64147(13) 0.0153(4) Uani 1 1 d .
C14B C 1.38238(18) 0.31865(15) 0.66336(14) 0.0170(5) Uani 1 1 d .
H14C H 1.4294 0.3527 0.6318 0.020 Uiso 1 1 calc R
H14D H 1.4020 0.3255 0.7189 0.020 Uiso 1 1 calc R
C15B C 1.27797(17) 0.35634(14) 0.65355(13) 0.0125(4) Uani 1 1 d .
H15B H 1.2807 0.4111 0.6818 0.015 Uiso 1 1 calc R
C16B C 1.18595(17) 0.31067(14) 0.68811(13) 0.0137(4) Uani 1 1 d .
C17B C 1.10448(18) 0.36774(15) 0.65251(13) 0.0150(4) Uani 1 1 d .
H17C H 1.0380 0.3404 0.6544 0.018 Uiso 1 1 calc R
H17D H 1.1009 0.4217 0.6807 0.018 Uiso 1 1 calc R
O18B O 1.13668(13) 0.37981(11) 0.57275(10) 0.0165(3) Uani 1 1 d .
C19B C 1.27578(17) 0.31602(14) 0.50501(13) 0.0146(4) Uani 1 1 d .
H19B H 1.2283 0.3234 0.4602 0.017 Uiso 1 1 calc R
O20B O 1.27950(14) 0.45881(10) 0.55277(10) 0.0189(4) Uani 1 1 d .
H20B H 1.2725 0.4683 0.5047 0.028 Uiso 1 1 calc R
C20B C 1.24530(18) 0.37829(14) 0.56980(13) 0.0139(4) Uani 1 1 d .
C21B C 1.27304(17) 0.22322(14) 0.52930(13) 0.0137(4) Uani 1 1 d .
H21B H 1.2644 0.1904 0.4799 0.016 Uiso 1 1 calc R
C22B C 1.18747(17) 0.31525(15) 0.77881(13) 0.0150(4) Uani 1 1 d .
O23B O 1.19394(15) 0.24635(11) 0.81455(10) 0.0229(4) Uani 1 1 d .
O24B O 1.18254(15) 0.38555(12) 0.80939(11) 0.0243(4) Uani 1 1 d .
C41 C 1.3512(3) 0.0181(2) 0.3210(2) 0.0471(8) Uiso 1 1 d .
H41X H 1.3365 0.0436 0.2701 0.071 Uiso 1 1 calc R
H41Y H 1.3040 -0.0277 0.3308 0.071 Uiso 1 1 calc R
H41Z H 1.4197 -0.0040 0.3207 0.071 Uiso 1 1 calc R
O41 O 1.3419(2) 0.07882(17) 0.38046(16) 0.0470(6) Uiso 1 1 d .
H41 H 1.3980 0.1010 0.3888 0.070 Uiso 1 1 calc R
C42 C 1.4268(4) 0.0622(4) 0.7915(3) 0.0782(14) Uiso 1 1 d .
H42A H 1.4371 0.0131 0.8249 0.117 Uiso 1 1 calc R
H42B H 1.3888 0.0459 0.7448 0.117 Uiso 1 1 calc R
H42C H 1.3894 0.1048 0.8206 0.117 Uiso 1 1 calc R
O42 O 1.5231(2) 0.09590(16) 0.76808(15) 0.0439(6) Uiso 1 1 d .
H42 H 1.5347 0.0829 0.7213 0.066 Uiso 1 1 calc R
O11 O 1.24877(15) 0.47331(12) 0.39370(11) 0.0226(4) Uiso 1 1 d D
H11X H 1.279(3) 0.5093(18) 0.367(2) 0.045(11) Uiso 1 1 d D
H11Y H 1.1884(7) 0.461(2) 0.3866(19) 0.025(8) Uiso 1 1 d D
O12 O 1.3468(4) -0.1793(3) 0.8499(3) 0.1157(16) Uiso 1 1 d .

loop_
_atom_site_aniso_label
_atom_site_aniso_U_11
_atom_site_aniso_U_22
_atom_site_aniso_U_33
_atom_site_aniso_U_23
_atom_site_aniso_U_13
_atom_site_aniso_U_12
N1 0.0157(9) 0.0109(9) 0.0142(9) -0.0005(7) -0.0001(7) -0.0013(7)
C2 0.0121(10) 0.0110(10) 0.0149(10) 0.0001(8) 0.0011(8) 0.0016(8)
C3 0.0161(11) 0.0197(11) 0.0170(11) -0.0007(9) -0.0019(9) 0.0020(9)
N4 0.0162(9) 0.0184(10) 0.0132(9) -0.0021(8) -0.0001(7) -0.0047(8)
C5 0.0208(12) 0.0220(12) 0.0161(11) -0.0014(9) 0.0032(9) -0.0107(10)
C6 0.0274(13) 0.0214(12) 0.0157(11) 0.0012(9) -0.0003(9) -0.0103(10)
C7 0.0140(10) 0.0119(10) 0.0157(10) -0.0005(8) 0.0013(8) -0.0002(8)
C8 0.0130(10) 0.0149(10) 0.0128(10) 0.0024(8) -0.0022(8) 0.0008(8)
C9 0.0171(10) 0.0141(10) 0.0149(10) -0.0002(8) -0.0003(8) 0.0015(9)
C10 0.0201(11) 0.0203(12) 0.0143(11) -0.0023(9) -0.0004(9) 0.0026(9)
C11 0.0172(11) 0.0258(12) 0.0119(10) 0.0038(9) 0.0037(9) 0.0000(9)
C12 0.0146(10) 0.0166(11) 0.0174(11) 0.0032(9) -0.0005(9) -0.0007(9)
C13 0.0135(10) 0.0133(10) 0.0152(10) 0.0012(8) -0.0025(8) 0.0019(8)
C14 0.0144(11) 0.0184(11) 0.0183(11) -0.0012(9) 0.0006(9) 0.0004(9)
C15 0.0182(11) 0.0136(10) 0.0123(10) -0.0009(8) 0.0001(8) -0.0016(9)
C16 0.0152(10) 0.0123(10) 0.0134(10) -0.0021(8) -0.0001(8) -0.0006(8)
C17 0.0182(11) 0.0114(10) 0.0162(10) -0.0006(8) -0.0032(9) -0.0014(9)
O18 0.0172(8) 0.0127(8) 0.0230(8) 0.0006(6) -0.0031(7) -0.0004(6)
C19 0.0204(11) 0.0119(10) 0.0119(10) 0.0016(8) 0.0005(9) -0.0019(9)
O20 0.0289(9) 0.0178(8) 0.0135(8) 0.0014(6) -0.0002(7) -0.0027(7)
C20 0.0197(11) 0.0128(10) 0.0136(10) 0.0015(8) -0.0017(9) -0.0019(9)
C21 0.0154(10) 0.0135(10) 0.0126(10) -0.0010(8) 0.0014(8) -0.0023(9)
C22 0.0177(11) 0.0133(10) 0.0137(10) -0.0020(8) 0.0061(8) -0.0007(9)
O23 0.0279(9) 0.0147(8) 0.0261(9) -0.0044(7) -0.0026(8) -0.0006(7)
O24 0.0232(9) 0.0145(8) 0.0281(9) -0.0038(7) -0.0042(8) 0.0040(7)
N1B 0.0201(10) 0.0135(9) 0.0144(9) -0.0015(7) 0.0018(8) -0.0023(8)
C2B 0.0148(10) 0.0142(10) 0.0122(10) -0.0008(8) -0.0009(8) 0.0005(8)
C3B 0.0177(11) 0.0185(11) 0.0170(11) -0.0006(9) -0.0028(9) 0.0033(9)
N4B 0.0179(10) 0.0111(9) 0.0168(10) -0.0027(7) 0.0025(8) 0.0025(7)
C5B 0.0200(11) 0.0181(11) 0.0263(12) 0.0010(9) 0.0074(10) 0.0028(9)
C6B 0.0223(12) 0.0175(11) 0.0163(11) 0.0016(9) 0.0047(9) -0.0002(9)
C7B 0.0180(11) 0.0127(10) 0.0148(10) -0.0012(8) -0.0016(8) 0.0002(9)
C8B 0.0168(11) 0.0108(10) 0.0165(11) -0.0001(8) -0.0026(9) 0.0015(8)
C9B 0.0224(12) 0.0172(11) 0.0204(12) -0.0056(9) -0.0022(9) 0.0019(9)
C10B 0.0230(12) 0.0160(11) 0.0296(13) -0.0099(10) -0.0044(10) 0.0005(10)
C11B 0.0194(12) 0.0114(11) 0.0346(14) -0.0021(10) -0.0029(10) -0.0020(9)
C12B 0.0172(11) 0.0160(11) 0.0223(12) 0.0022(9) -0.0002(9) 0.0011(9)
C13B 0.0167(11) 0.0148(11) 0.0145(10) -0.0001(8) -0.0021(8) 0.0022(9)
C14B 0.0158(11) 0.0167(11) 0.0185(11) -0.0029(9) -0.0022(8) 0.0005(9)
C15B 0.0146(10) 0.0101(10) 0.0129(10) -0.0024(8) 0.0016(8) 0.0002(8)
C16B 0.0152(10) 0.0129(10) 0.0131(10) -0.0019(8) 0.0013(8) -0.0002(9)
C17B 0.0173(11) 0.0132(10) 0.0144(10) -0.0013(8) -0.0008(8) 0.0021(8)
O18B 0.0178(8) 0.0178(8) 0.0140(8) 0.0009(6) 0.0002(6) 0.0032(6)
C19B 0.0174(11) 0.0124(10) 0.0138(10) -0.0008(8) 0.0011(8) 0.0003(8)
O20B 0.0277(9) 0.0106(7) 0.0184(8) 0.0016(6) 0.0031(7) -0.0009(7)
C20B 0.0179(11) 0.0104(10) 0.0134(10) -0.0011(8) 0.0005(8) 0.0016(8)
C21B 0.0182(11) 0.0095(10) 0.0136(10) -0.0028(8) -0.0003(8) 0.0021(8)
C22B 0.0122(10) 0.0208(11) 0.0120(10) -0.0036(8) -0.0008(8) -0.0013(9)
O23B 0.0355(10) 0.0218(9) 0.0112(8) -0.0001(7) -0.0002(7) -0.0050(8)
O24B 0.0306(10) 0.0232(9) 0.0192(9) -0.0096(7) -0.0019(8) 0.0027(8)

loop_
_atom_type_symbol
_atom_type_description
_atom_type_scat_dispersion_real
_atom_type_scat_dispersion_imag
_atom_type_scat_source
C C 0.0033 0.0016 'International Tables Vol C Tables 4.2.6.8 and 6.1.1.4'
H H 0.0000 0.0000 'International Tables Vol C Tables 4.2.6.8 and 6.1.1.4'
N N 0.0061 0.0033 'International Tables Vol C Tables 4.2.6.8 and 6.1.1.4'
O O 0.0106 0.0060 'International Tables Vol C Tables 4.2.6.8 and 6.1.1.4'

loop_
_geom_angle_atom_site_label_1
_geom_angle_atom_site_label_2
_geom_angle_atom_site_label_3
_geom_angle
C2 N1 C13 109.46(19)
C7 C2 N1 109.22(19)
C7 C2 C16 128.7(2)
N1 C2 C16 121.29(19)
N4 C3 C14 116.7(2)
C3 N4 C5 114.99(19)
C3 N4 C21 114.78(18)
C5 N4 C21 102.90(18)
N4 C5 C6 106.43(19)
C5 C6 C19 106.14(19)
C2 C7 C8 107.5(2)
C2 C7 C21 128.7(2)
C8 C7 C21 123.7(2)
C9 C8 C13 119.3(2)
C9 C8 C7 134.0(2)
C13 C8 C7 106.7(2)
C10 C9 C8 118.7(2)
C9 C10 C11 121.5(2)
C12 C11 C10 121.1(2)
C11 C12 C13 117.6(2)
N1 C13 C12 131.0(2)
N1 C13 C8 107.2(2)
C12 C13 C8 121.7(2)
C3 C14 C15 119.3(2)
C14 C15 C20 116.86(19)
C14 C15 C16 121.48(19)
C20 C15 C16 102.67(18)
C2 C16 C22 111.85(19)
C2 C16 C17 107.17(18)
C22 C16 C17 113.77(18)
C2 C16 C15 114.11(18)
C22 C16 C15 111.92(18)
C17 C16 C15 97.17(17)
O18 C17 C16 103.86(18)
C17 O18 C20 108.59(17)
C20 C19 C21 114.27(18)
C20 C19 C6 113.90(19)
C21 C19 C6 104.06(18)
O20 C20 O18 110.04(19)
O20 C20 C19 111.15(18)
O18 C20 C19 105.59(19)
O20 C20 C15 107.81(19)
O18 C20 C15 105.98(17)
C19 C20 C15 116.07(19)
C7 C21 N4 112.04(19)
C7 C21 C19 122.19(19)
N4 C21 C19 104.12(18)
O24 C22 O23 125.4(2)
O24 C22 C16 116.6(2)
O23 C22 C16 118.0(2)
C13B N1B C2B 109.9(2)
C7B C2B N1B 108.8(2)
C7B C2B C16B 129.6(2)
N1B C2B C16B 120.4(2)
N4B C3B C14B 115.04(19)
C3B N4B C5B 113.89(19)
C3B N4B C21B 114.97(18)
C5B N4B C21B 104.66(18)
N4B C5B C6B 105.79(19)
C5B C6B C19B 107.35(19)
C2B C7B C8B 107.1(2)
C2B C7B C21B 128.5(2)
C8B C7B C21B 124.4(2)
C13B C8B C9B 119.4(2)
C13B C8B C7B 106.5(2)
C9B C8B C7B 134.0(2)
C10B C9B C8B 118.2(2)
C9B C10B C11B 121.5(2)
C12B C11B C10B 120.8(2)
C11B C12B C13B 117.8(2)
N1B C13B C12B 130.0(2)
N1B C13B C8B 107.7(2)
C12B C13B C8B 122.3(2)
C3B C14B C15B 118.9(2)
C14B C15B C20B 116.83(19)
C14B C15B C16B 119.79(19)
C20B C15B C16B 103.75(18)
C2B C16B C17B 106.10(18)
C2B C16B C15B 114.71(18)
C17B C16B C15B 97.48(17)
C2B C16B C22B 114.77(19)
C17B C16B C22B 111.99(18)
C15B C16B C22B 110.39(18)
O18B C17B C16B 103.95(18)
C17B O18B C20B 109.18(17)
C6B C19B C21B 103.73(18)
C6B C19B C20B 114.56(19)
C21B C19B C20B 114.97(18)
O20B C20B O18B 108.57(18)
O20B C20B C15B 108.17(18)
O18B C20B C15B 104.79(18)
O20B C20B C19B 111.06(18)
O18B C20B C19B 107.41(18)
C15B C20B C19B 116.44(18)
C7B C21B N4B 112.18(18)
C7B C21B C19B 121.32(19)
N4B C21B C19B 103.37(18)
O24B C22B O23B 126.2(2)
O24B C22B C16B 117.5(2)
O23B C22B C16B 116.3(2)

loop_
_geom_bond_atom_site_label_1
_geom_bond_atom_site_label_2
_geom_bond_distance
N1 C2 1.376(3)
N1 C13 1.385(3)
C2 C7 1.372(3)
C2 C16 1.512(3)
C3 N4 1.491(3)
C3 C14 1.517(3)
N4 C5 1.500(3)
N4 C21 1.518(3)
C5 C6 1.528(3)
C6 C19 1.547(3)
C7 C8 1.435(3)
C7 C21 1.484(3)
C8 C9 1.403(3)
C8 C13 1.419(3)
C9 C10 1.379(3)
C10 C11 1.399(4)
C11 C12 1.388(3)
C12 C13 1.394(3)
C14 C15 1.530(3)
C15 C20 1.542(3)
C15 C16 1.556(3)
C16 C22 1.535(3)
C16 C17 1.543(3)
C17 O18 1.425(3)
O18 C20 1.430(3)
C19 C20 1.537(3)
C19 C21 1.546(3)
O20 C20 1.401(3)
C22 O24 1.254(3)
C22 O23 1.257(3)
N1B C13B 1.369(3)
N1B C2B 1.377(3)
C2B C7B 1.368(3)
C2B C16B 1.505(3)
C3B N4B 1.494(3)
C3B C14B 1.523(3)
N4B C5B 1.500(3)
N4B C21B 1.530(3)
C5B C6B 1.533(3)
C6B C19B 1.540(3)
C7B C8B 1.447(3)
C7B C21B 1.485(3)
C8B C13B 1.402(3)
C8B C9B 1.407(3)
C9B C10B 1.383(4)
C10B C11B 1.409(4)
C11B C12B 1.379(4)
C12B C13B 1.393(3)
C14B C15B 1.528(3)
C15B C20B 1.536(3)
C15B C16B 1.546(3)
C16B C17B 1.544(3)
C16B C22B 1.551(3)
C17B O18B 1.441(3)
O18B C20B 1.451(3)
C19B C21B 1.541(3)
C19B C20B 1.543(3)
O20B C20B 1.397(3)
C22B O24B 1.241(3)
C22B O23B 1.262(3)
C41 O41 1.411(5)
C42 O42 1.450(6)

loop_
_geom_torsion_atom_site_label_1
_geom_torsion_atom_site_label_2
_geom_torsion_atom_site_label_3
_geom_torsion_atom_site_label_4
_geom_torsion
C13 N1 C2 C7 -0.2(3)
C13 N1 C2 C16 170.4(2)
C14 C3 N4 C5 62.1(3)
C14 C3 N4 C21 -57.1(3)
C3 N4 C5 C6 -90.4(2)
C21 N4 C5 C6 35.1(2)
N4 C5 C6 C19 -15.8(3)
N1 C2 C7 C8 0.3(3)
C16 C2 C7 C8 -169.4(2)
N1 C2 C7 C21 -175.6(2)
C16 C2 C7 C21 14.7(4)
C2 C7 C8 C9 176.0(2)
C21 C7 C8 C9 -7.9(4)
C2 C7 C8 C13 -0.3(2)
C21 C7 C8 C13 175.8(2)
C13 C8 C9 C10 0.0(3)
C7 C8 C9 C10 -176.0(2)
C8 C9 C10 C11 -0.7(3)
C9 C10 C11 C12 0.7(4)
C10 C11 C12 C13 -0.1(3)
C2 N1 C13 C12 -177.1(2)
C2 N1 C13 C8 0.0(2)
C11 C12 C13 N1 176.1(2)
C11 C12 C13 C8 -0.6(3)
C9 C8 C13 N1 -176.8(2)
C7 C8 C13 N1 0.2(2)
C9 C8 C13 C12 0.6(3)
C7 C8 C13 C12 177.6(2)
N4 C3 C14 C15 59.1(3)
C3 C14 C15 C20 -75.4(3)
C3 C14 C15 C16 51.4(3)
C7 C2 C16 C22 -153.6(2)
N1 C2 C16 C22 37.8(3)
C7 C2 C16 C17 81.1(3)
N1 C2 C16 C17 -87.5(2)
C7 C2 C16 C15 -25.3(3)
N1 C2 C16 C15 166.1(2)
C14 C15 C16 C2 -59.3(3)
C20 C15 C16 C2 73.6(2)
C14 C15 C16 C22 69.0(3)
C20 C15 C16 C22 -158.13(18)
C14 C15 C16 C17 -171.8(2)
C20 C15 C16 C17 -38.89(19)
C2 C16 C17 O18 -72.3(2)
C22 C16 C17 O18 163.57(18)
C15 C16 C17 O18 45.8(2)
C16 C17 O18 C20 -35.8(2)
C5 C6 C19 C20 115.7(2)
C5 C6 C19 C21 -9.4(2)
C17 O18 C20 O20 -107.0(2)
C17 O18 C20 C19 132.94(18)
C17 O18 C20 C15 9.3(2)
C21 C19 C20 O20 160.86(19)
C6 C19 C20 O20 41.4(3)
C21 C19 C20 O18 -79.8(2)
C6 C19 C20 O18 160.73(19)
C21 C19 C20 C15 37.2(3)
C6 C19 C20 C15 -82.2(2)
C14 C15 C20 O20 -86.3(2)
C16 C15 C20 O20 138.12(18)
C14 C15 C20 O18 155.88(19)
C16 C15 C20 O18 20.3(2)
C14 C15 C20 C19 39.1(3)
C16 C15 C20 C19 -96.5(2)
C2 C7 C21 N4 78.5(3)
C8 C7 C21 N4 -96.8(2)
C2 C7 C21 C19 -46.0(4)
C8 C7 C21 C19 138.8(2)
C3 N4 C21 C7 -49.2(2)
C5 N4 C21 C7 -174.84(18)
C3 N4 C21 C19 84.8(2)
C5 N4 C21 C19 -40.9(2)
C20 C19 C21 C7 34.0(3)
C6 C19 C21 C7 158.8(2)
C20 C19 C21 N4 -94.0(2)
C6 C19 C21 N4 30.8(2)
C2 C16 C22 O24 61.2(3)
C17 C16 C22 O24 -177.2(2)
C15 C16 C22 O24 -68.3(3)
C2 C16 C22 O23 -119.4(2)
C17 C16 C22 O23 2.2(3)
C15 C16 C22 O23 111.1(2)
C13B N1B C2B C7B 0.6(3)
C13B N1B C2B C16B 169.4(2)
C14B C3B N4B C5B 60.3(3)
C14B C3B N4B C21B -60.5(3)
C3B N4B C5B C6B -97.0(2)
C21B N4B C5B C6B 29.4(2)
N4B C5B C6B C19B -8.1(3)
N1B C2B C7B C8B -0.4(3)
C16B C2B C7B C8B -167.9(2)
N1B C2B C7B C21B -177.7(2)
C16B C2B C7B C21B 14.9(4)
C2B C7B C8B C13B 0.2(3)
C21B C7B C8B C13B 177.5(2)
C2B C7B C8B C9B 176.7(3)
C21B C7B C8B C9B -5.9(4)
C13B C8B C9B C10B 0.3(4)
C7B C8B C9B C10B -175.9(3)
C8B C9B C10B C11B -0.8(4)
C9B C10B C11B C12B -0.1(4)
C10B C11B C12B C13B 1.4(4)
C2B N1B C13B C12B -178.3(2)
C2B N1B C13B C8B -0.5(3)
C11B C12B C13B N1B 175.7(2)
C11B C12B C13B C8B -1.9(4)
C9B C8B C13B N1B -177.0(2)
C7B C8B C13B N1B 0.2(3)
C9B C8B C13B C12B 1.1(4)
C7B C8B C13B C12B 178.2(2)
N4B C3B C14B C15B 61.6(3)
C3B C14B C15B C20B -76.3(3)
C3B C14B C15B C16B 50.3(3)
C7B C2B C16B C17B 83.0(3)
N1B C2B C16B C17B -83.2(2)
C7B C2B C16B C15B -23.4(3)
N1B C2B C16B C15B 170.4(2)
C7B C2B C16B C22B -152.8(2)
N1B C2B C16B C22B 41.0(3)
C14B C15B C16B C2B -61.4(3)
C20B C15B C16B C2B 71.1(2)
C14B C15B C16B C17B -172.97(19)
C20B C15B C16B C17B -40.48(19)
C14B C15B C16B C22B 70.2(3)
C20B C15B C16B C22B -157.33(18)
C2B C16B C17B O18B -74.5(2)
C15B C16B C17B O18B 44.0(2)
C22B C16B C17B O18B 159.59(18)
C16B C17B O18B C20B -31.8(2)
C5B C6B C19B C21B -16.0(2)
C5B C6B C19B C20B 110.1(2)
C17B O18B C20B O20B -110.5(2)
C17B O18B C20B C15B 4.9(2)
C17B O18B C20B C19B 129.36(19)
C14B C15B C20B O20B -86.4(2)
C16B C15B C20B O20B 139.37(18)
C14B C15B C20B O18B 157.88(19)
C16B C15B C20B O18B 23.7(2)
C14B C15B C20B C19B 39.4(3)
C16B C15B C20B C19B -94.8(2)
C6B C19B C20B O20B 40.9(3)
C21B C19B C20B O20B 160.95(19)
C6B C19B C20B O18B 159.48(19)
C21B C19B C20B O18B -80.5(2)
C6B C19B C20B C15B -83.5(2)
C21B C19B C20B C15B 36.6(3)
C2B C7B C21B N4B 75.9(3)
C8B C7B C21B N4B -100.9(2)
C2B C7B C21B C19B -46.9(3)
C8B C7B C21B C19B 136.4(2)
C3B N4B C21B C7B -46.1(2)
C5B N4B C21B C7B -171.83(19)
C3B N4B C21B C19B 86.2(2)
C5B N4B C21B C19B -39.5(2)
C6B C19B C21B C7B 160.4(2)
C20B C19B C21B C7B 34.5(3)
C6B C19B C21B N4B 33.6(2)
C20B C19B C21B N4B -92.3(2)
C2B C16B C22B O24B -166.2(2)
C17B C16B C22B O24B -45.1(3)
C15B C16B C22B O24B 62.3(3)
C2B C16B C22B O23B 14.0(3)
C17B C16B C22B O23B 135.0(2)
C15B C16B C22B O23B -117.5(2)
